data_7118386
loop_
_publ_author_name
'Albarghouti, Ghassan'
'Kotikalapudi, Ramesh'
'Lankri, David'
'Valerio, Viviana'
'Tsvelikhovsky, Dmitry'

_publ_section_title
;
 Cascade Pd(ii)-catalyzed Wacker lactonization-Heck reaction: rapid
 assembly of spiranoid lactones.
;
_journal_issue 15
_journal_name_full 'Chemical communications (Cambridge, England)'
_journal_page_first 3095
_journal_page_last 3098
_journal_paper_doi 10.1039/c5cc09923d
_journal_volume 52
_journal_year 2016
_chemical_formula_moiety 'C11 H14 O2 S'
_chemical_formula_sum 'C11 H14 O2 S'
_chemical_formula_weight 210.28
_chemical_name_systematic
; 
 ? 
;
_space_group_IT_number 14
_symmetry_cell_setting monoclinic
_symmetry_space_group_name_Hall '-P 2ybc'
_symmetry_space_group_name_H-M 'P 1 21/c 1'
_atom_sites_solution_hydrogens geom
_atom_sites_solution_primary direct
_atom_sites_solution_secondary difmap
_audit_creation_method SHELXL-97
_audit_update_record
;
2015-11-16 deposited with the CCDC.
2016-01-08 downloaded from the CCDC.
;
_cell_angle_alpha 90.00
_cell_angle_beta 100.445(4)
_cell_angle_gamma 90.00
_cell_formula_units_Z 8
_cell_length_a 23.952(5)
_cell_length_b 5.752(1)
_cell_length_c 14.804(3)
_cell_measurement_temperature 173(1)
_cell_volume 2005.8(7)
_computing_cell_refinement 'Bruker SMART'
_computing_data_collection 'Bruker SMART'
_computing_data_reduction 'Bruker SAINT'
_computing_molecular_graphics 'Bruker SHELXTL'
_computing_publication_material 'Bruker SHELXTL'
_computing_structure_refinement 'SHELXL-97 (Sheldrick, 1997)'
_computing_structure_solution 'SHELXS-97 (Sheldrick, 1990)'
_diffrn_ambient_temperature 173(1)
_diffrn_measured_fraction_theta_full 0.996
_diffrn_measured_fraction_theta_max 0.996
_diffrn_measurement_device_type 'CCD area detector'
_diffrn_measurement_method 'phi and omega scans'
_diffrn_radiation_monochromator graphite
_diffrn_radiation_source 'fine-focus sealed tube'
_diffrn_radiation_type MoK\a
_diffrn_radiation_wavelength 0.71073
_diffrn_reflns_av_R_equivalents 0.0863
_diffrn_reflns_av_sigmaI/netI 0.0725
_diffrn_reflns_limit_h_max 30
_diffrn_reflns_limit_h_min -30
_diffrn_reflns_limit_k_max 7
_diffrn_reflns_limit_k_min -7
_diffrn_reflns_limit_l_max 18
_diffrn_reflns_limit_l_min -18
_diffrn_reflns_number 21059
_diffrn_reflns_theta_full 27.00
_diffrn_reflns_theta_max 27.00
_diffrn_reflns_theta_min 2.59
_exptl_absorpt_coefficient_mu 0.292
_exptl_absorpt_correction_T_max 0.9798
_exptl_absorpt_correction_T_min 0.8847
_exptl_absorpt_correction_type multi-scan
_exptl_absorpt_process_details 'Bruker SADABS V2.05'
_exptl_crystal_colour colorless
_exptl_crystal_density_diffrn 1.393
_exptl_crystal_density_method 'not measured'
_exptl_crystal_description Needle
_exptl_crystal_F_000 896
_exptl_crystal_size_max 0.43
_exptl_crystal_size_mid 0.07
_exptl_crystal_size_min 0.07
_refine_diff_density_max 0.794
_refine_diff_density_min -0.324
_refine_diff_density_rms 0.085
_refine_ls_extinction_method none
_refine_ls_goodness_of_fit_ref 1.194
_refine_ls_hydrogen_treatment constr
_refine_ls_matrix_type full
_refine_ls_number_parameters 253
_refine_ls_number_reflns 4367
_refine_ls_number_restraints 0
_refine_ls_restrained_S_all 1.194
_refine_ls_R_factor_all 0.1249
_refine_ls_R_factor_gt 0.0918
_refine_ls_shift/su_max 0.000
_refine_ls_shift/su_mean 0.000
_refine_ls_structure_factor_coef Fsqd
_refine_ls_weighting_details 'calc w=1/[\s^2^(Fo^2^)+(0.0620P)^2^+2.5413P] where P=(Fo^2^+2Fc^2^)/3'
_refine_ls_weighting_scheme calc
_refine_ls_wR_factor_gt 0.1685
_refine_ls_wR_factor_ref 0.1804
_reflns_number_gt 3286
_reflns_number_total 4367
_reflns_threshold_expression >2sigma(I)
_cod_data_source_file c5cc09923d2.cif
_cod_data_source_block vivi6m
_cod_depositor_comments
;
The following automatic conversions were performed:

'_symmetry_cell_setting' value 'Monoclinic' changed to 'monoclinic'
according to
/usr/data/users/saulius/crontab/automatic-downloads/rss-feeds/RSC/lib/dictionaries/cif_core.dic
dictionary named 'cif_core.dic' version 2.4.2 from 2011-04-26.

Automatic conversion script
Id: cif_fix_values 4268 2015-11-12 08:31:59Z antanas 

 Adding full bibliography for 7118386.cif.
;
_cod_original_sg_symbol_H-M P2(1)/c
_cod_database_code 7118386

loop_
_symmetry_equiv_pos_as_xyz
'x, y, z'
'-x, y+1/2, -z+1/2'
'-x, -y, -z'
'x, -y-1/2, z-1/2'

loop_
_atom_site_label
_atom_site_type_symbol
_atom_site_fract_x
_atom_site_fract_y
_atom_site_fract_z
_atom_site_U_iso_or_equiv
_atom_site_adp_type
_atom_site_occupancy
_atom_site_symmetry_multiplicity
_atom_site_calc_flag
_atom_site_refinement_flags
C1 C 0.34884(16) 0.1857(7) 0.2345(3) 0.0194(8) Uani 1 1 d .
C2 C 0.33157(16) 0.4370(7) 0.2207(3) 0.0211(8) Uani 1 1 d .
H2A H 0.3406 0.5254 0.2789 0.025 Uiso 1 1 calc R
H2B H 0.2905 0.4520 0.1954 0.025 Uiso 1 1 calc R
C3 C 0.36783(15) 0.5185(6) 0.1515(2) 0.0168(8) Uani 1 1 d .
H3 H 0.3508 0.6553 0.1149 0.020 Uiso 1 1 calc R
C4 C 0.36702(15) 0.2998(6) 0.0927(2) 0.0147(8) Uani 1 1 d .
C5 C 0.42737(16) 0.5718(7) 0.2062(3) 0.0228(9) Uani 1 1 d .
H5A H 0.4362 0.4562 0.2563 0.027 Uiso 1 1 calc R
H5B H 0.4263 0.7265 0.2352 0.027 Uiso 1 1 calc R
C6 C 0.47296(17) 0.2836(7) 0.0910(3) 0.0237(9) Uani 1 1 d .
H6A H 0.5008 0.2532 0.0504 0.028 Uiso 1 1 calc R
H6B H 0.4781 0.1642 0.1399 0.028 Uiso 1 1 calc R
C7 C 0.41312(16) 0.2701(6) 0.0359(3) 0.0174(8) Uani 1 1 d .
H7 H 0.4089 0.4001 -0.0097 0.021 Uiso 1 1 calc R
C8 C 0.39588(17) 0.0435(7) -0.0182(3) 0.0214(8) Uani 1 1 d .
H8A H 0.4069 0.0489 -0.0795 0.026 Uiso 1 1 calc R
H8B H 0.4139 -0.0935 0.0156 0.026 Uiso 1 1 calc R
C9 C 0.33170(16) 0.0348(6) -0.0268(2) 0.0184(8) Uani 1 1 d .
C10 C 0.31337(16) 0.2447(6) 0.0229(2) 0.0169(8) Uani 1 1 d .
H10A H 0.2812 0.2063 0.0538 0.020 Uiso 1 1 calc R
H10B H 0.3025 0.3764 -0.0197 0.020 Uiso 1 1 calc R
C11 C 0.29806(19) -0.1312(7) -0.0668(3) 0.0256(9) Uani 1 1 d .
H11A H 0.3136 -0.2604 -0.0936 0.031 Uiso 1 1 calc R
H11B H 0.2583 -0.1215 -0.0689 0.031 Uiso 1 1 calc R
C12 C 0.03778(17) 1.0598(7) 0.1324(3) 0.0266(9) Uani 1 1 d .
C13 C 0.02768(18) 0.8032(7) 0.1478(3) 0.0302(10) Uani 1 1 d .
H13A H 0.0068 0.7286 0.0914 0.036 Uiso 1 1 calc R
H13B H 0.0064 0.7797 0.1985 0.036 Uiso 1 1 calc R
C14 C 0.08849(17) 0.7087(7) 0.1730(3) 0.0230(9) Uani 1 1 d .
H14 H 0.0905 0.5651 0.2116 0.028 Uiso 1 1 calc R
C15 C 0.11062(17) 0.6672(7) 0.0832(3) 0.0267(9) Uani 1 1 d .
H15A H 0.0958 0.7930 0.0397 0.032 Uiso 1 1 calc R
H15B H 0.0943 0.5193 0.0562 0.032 Uiso 1 1 calc R
C16 C 0.20516(17) 0.9301(7) 0.1509(3) 0.0255(9) Uani 1 1 d .
H16A H 0.2469 0.9481 0.1648 0.031 Uiso 1 1 calc R
H16B H 0.1892 1.0608 0.1108 0.031 Uiso 1 1 calc R
C17 C 0.18173(16) 0.9362(7) 0.2392(3) 0.0210(8) Uani 1 1 d .
H17 H 0.1982 0.8005 0.2771 0.025 Uiso 1 1 calc R
C18 C 0.11754(16) 0.9147(6) 0.2263(3) 0.0200(8) Uani 1 1 d .
C19 C 0.10799(18) 0.9566(7) 0.3252(3) 0.0256(9) Uani 1 1 d .
H19A H 0.0679 0.9971 0.3263 0.031 Uiso 1 1 calc R
H19B H 0.1187 0.8183 0.3644 0.031 Uiso 1 1 calc R
C20 C 0.14695(19) 1.1586(7) 0.3558(3) 0.0273(10) Uani 1 1 d .
C21 C 0.19413(18) 1.1546(7) 0.2998(3) 0.0270(9) Uani 1 1 d .
H21A H 0.2318 1.1432 0.3403 0.032 Uiso 1 1 calc R
H21B H 0.1932 1.2963 0.2617 0.032 Uiso 1 1 calc R
C22 C 0.1404(2) 1.3159(8) 0.4182(3) 0.0356(11) Uani 1 1 d .
H22A H 0.1087 1.3075 0.4485 0.043 Uiso 1 1 calc R
H22B H 0.1674 1.4373 0.4328 0.043 Uiso 1 1 calc R
O1 O 0.37212(11) 0.1114(4) 0.16293(16) 0.0170(6) Uani 1 1 d .
O2 O 0.34435(13) 0.0570(5) 0.29695(19) 0.0310(7) Uani 1 1 d .
O4 O 0.09145(11) 1.1153(4) 0.17113(19) 0.0231(6) Uani 1 1 d .
O5 O 0.00614(13) 1.2014(6) 0.0917(2) 0.0412(8) Uani 1 1 d .
S1 S 0.48499(4) 0.57076(19) 0.14175(8) 0.0282(3) Uani 1 1 d .
S2 S 0.18678(5) 0.65434(19) 0.09127(8) 0.0292(3) Uani 1 1 d .

loop_
_atom_site_aniso_label
_atom_site_aniso_U_11
_atom_site_aniso_U_22
_atom_site_aniso_U_33
_atom_site_aniso_U_23
_atom_site_aniso_U_13
_atom_site_aniso_U_12
C1 0.0175(19) 0.023(2) 0.0178(19) -0.0021(16) 0.0022(16) -0.0042(16)
C2 0.023(2) 0.020(2) 0.019(2) -0.0027(16) 0.0007(16) 0.0019(17)
C3 0.0204(19) 0.0118(18) 0.0167(19) 0.0022(14) -0.0007(15) 0.0034(15)
C4 0.0186(19) 0.0107(18) 0.0136(18) 0.0051(14) -0.0005(15) 0.0023(14)
C5 0.028(2) 0.0149(19) 0.023(2) -0.0022(16) -0.0009(17) -0.0025(17)
C6 0.025(2) 0.019(2) 0.026(2) 0.0036(17) 0.0046(18) 0.0039(17)
C7 0.021(2) 0.0136(18) 0.0178(19) 0.0029(15) 0.0046(16) 0.0008(15)
C8 0.028(2) 0.020(2) 0.0162(19) -0.0010(16) 0.0060(16) 0.0055(17)
C9 0.029(2) 0.0160(19) 0.0091(17) 0.0028(15) 0.0011(15) 0.0017(16)
C10 0.0189(19) 0.0147(18) 0.0162(19) -0.0001(15) 0.0003(15) 0.0006(15)
C11 0.035(2) 0.021(2) 0.021(2) -0.0022(17) 0.0061(18) -0.0013(18)
C12 0.024(2) 0.025(2) 0.028(2) -0.0028(18) -0.0027(18) 0.0069(18)
C13 0.023(2) 0.029(2) 0.037(2) -0.003(2) 0.0012(19) -0.0039(18)
C14 0.025(2) 0.014(2) 0.030(2) 0.0027(17) 0.0045(18) -0.0034(16)
C15 0.026(2) 0.020(2) 0.034(2) -0.0005(18) 0.0038(18) -0.0006(17)
C16 0.022(2) 0.021(2) 0.034(2) -0.0030(18) 0.0054(18) -0.0045(17)
C17 0.022(2) 0.015(2) 0.023(2) 0.0021(16) -0.0033(16) -0.0010(16)
C18 0.021(2) 0.0088(18) 0.029(2) 0.0070(16) 0.0025(17) 0.0025(15)
C19 0.030(2) 0.017(2) 0.028(2) 0.0013(17) 0.0017(18) 0.0034(17)
C20 0.042(3) 0.019(2) 0.017(2) 0.0031(17) -0.0049(18) -0.0045(19)
C21 0.028(2) 0.026(2) 0.024(2) -0.0026(18) -0.0015(18) -0.0063(18)
C22 0.049(3) 0.025(2) 0.033(3) 0.002(2) 0.007(2) -0.002(2)
O1 0.0253(14) 0.0089(12) 0.0163(13) 0.0047(10) 0.0019(11) 0.0025(10)
O2 0.0437(18) 0.0275(17) 0.0225(15) 0.0088(13) 0.0078(13) -0.0033(14)
O4 0.0228(14) 0.0104(14) 0.0328(16) 0.0055(11) -0.0039(12) 0.0008(11)
O5 0.0328(18) 0.0347(19) 0.049(2) 0.0018(16) -0.0110(15) 0.0125(15)
S1 0.0219(5) 0.0267(6) 0.0343(6) 0.0028(5) 0.0003(4) -0.0064(4)
S2 0.0272(6) 0.0266(6) 0.0342(6) -0.0039(5) 0.0062(5) 0.0019(5)

loop_
_atom_type_symbol
_atom_type_description
_atom_type_scat_dispersion_real
_atom_type_scat_dispersion_imag
_atom_type_scat_source
C C 0.0033 0.0016 'International Tables Vol C Tables 4.2.6.8 and 6.1.1.4'
H H 0.0000 0.0000 'International Tables Vol C Tables 4.2.6.8 and 6.1.1.4'
O O 0.0106 0.0060 'International Tables Vol C Tables 4.2.6.8 and 6.1.1.4'
S S 0.1246 0.1234 'International Tables Vol C Tables 4.2.6.8 and 6.1.1.4'

loop_
_geom_angle_atom_site_label_1
_geom_angle_atom_site_label_2
_geom_angle_atom_site_label_3
_geom_angle
O2 C1 O1 120.9(4)
O2 C1 C2 129.2(4)
O1 C1 C2 109.8(3)
C1 C2 C3 102.1(3)
C1 C2 H2A 111.4
C3 C2 H2A 111.4
C1 C2 H2B 111.4
C3 C2 H2B 111.4
H2A C2 H2B 109.2
C4 C3 C2 100.3(3)
C4 C3 C5 112.3(3)
C2 C3 C5 107.0(3)
C4 C3 H3 112.2
C2 C3 H3 112.2
C5 C3 H3 112.2
O1 C4 C7 109.2(3)
O1 C4 C3 102.1(3)
C7 C4 C3 118.3(3)
O1 C4 C10 105.8(3)
C7 C4 C10 102.1(3)
C3 C4 C10 118.5(3)
C3 C5 S1 116.3(3)
C3 C5 H5A 108.2
S1 C5 H5A 108.2
C3 C5 H5B 108.2
S1 C5 H5B 108.2
H5A C5 H5B 107.4
C7 C6 S1 109.4(3)
C7 C6 H6A 109.8
S1 C6 H6A 109.8
C7 C6 H6B 109.8
S1 C6 H6B 109.8
H6A C6 H6B 108.2
C4 C7 C6 114.2(3)
C4 C7 C8 103.3(3)
C6 C7 C8 117.3(3)
C4 C7 H7 107.2
C6 C7 H7 107.2
C8 C7 H7 107.2
C9 C8 C7 104.0(3)
C9 C8 H8A 111.0
C7 C8 H8A 111.0
C9 C8 H8B 111.0
C7 C8 H8B 111.0
H8A C8 H8B 109.0
C11 C9 C8 126.0(4)
C11 C9 C10 125.9(4)
C8 C9 C10 108.0(3)
C9 C10 C4 102.2(3)
C9 C10 H10A 111.3
C4 C10 H10A 111.3
C9 C10 H10B 111.3
C4 C10 H10B 111.3
H10A C10 H10B 109.2
C9 C11 H11A 120.0
C9 C11 H11B 120.0
H11A C11 H11B 120.0
O5 C12 O4 121.4(4)
O5 C12 C13 129.2(4)
O4 C12 C13 109.4(3)
C12 C13 C14 102.1(3)
C12 C13 H13A 111.3
C14 C13 H13A 111.3
C12 C13 H13B 111.3
C14 C13 H13B 111.3
H13A C13 H13B 109.2
C18 C14 C13 100.1(3)
C18 C14 C15 111.9(3)
C13 C14 C15 107.8(3)
C18 C14 H14 112.2
C13 C14 H14 112.2
C15 C14 H14 112.2
C14 C15 S2 116.8(3)
C14 C15 H15A 108.1
S2 C15 H15A 108.1
C14 C15 H15B 108.1
S2 C15 H15B 108.1
H15A C15 H15B 107.3
C17 C16 S2 110.0(3)
C17 C16 H16A 109.7
S2 C16 H16A 109.7
C17 C16 H16B 109.7
S2 C16 H16B 109.7
H16A C16 H16B 108.2
C16 C17 C18 114.5(3)
C16 C17 C21 117.3(3)
C18 C17 C21 102.9(3)
C16 C17 H17 107.2
C18 C17 H17 107.2
C21 C17 H17 107.2
O4 C18 C17 108.7(3)
O4 C18 C14 102.3(3)
C17 C18 C14 119.1(3)
O4 C18 C19 106.3(3)
C17 C18 C19 100.9(3)
C14 C18 C19 118.8(3)
C20 C19 C18 102.4(3)
C20 C19 H19A 111.3
C18 C19 H19A 111.3
C20 C19 H19B 111.3
C18 C19 H19B 111.3
H19A C19 H19B 109.2
C22 C20 C19 126.3(4)
C22 C20 C21 125.9(4)
C19 C20 C21 107.8(3)
C20 C21 C17 104.3(3)
C20 C21 H21A 110.9
C17 C21 H21A 110.9
C20 C21 H21B 110.9
C17 C21 H21B 110.9
H21A C21 H21B 108.9
C20 C22 H22A 120.0
C20 C22 H22B 120.0
H22A C22 H22B 120.0
C1 O1 C4 108.9(3)
C12 O4 C18 108.9(3)
C5 S1 C6 98.15(18)
C15 S2 C16 98.51(19)

loop_
_geom_bond_atom_site_label_1
_geom_bond_atom_site_label_2
_geom_bond_distance
C1 O2 1.204(4)
C1 O1 1.353(4)
C1 C2 1.507(5)
C2 C3 1.532(5)
C2 H2A 0.9900
C2 H2B 0.9900
C3 C4 1.528(5)
C3 C5 1.538(5)
C3 H3 1.0000
C4 O1 1.491(4)
C4 C7 1.514(5)
C4 C10 1.528(5)
C5 S1 1.815(4)
C5 H5A 0.9900
C5 H5B 0.9900
C6 C7 1.517(5)
C6 S1 1.816(4)
C6 H6A 0.9900
C6 H6B 0.9900
C7 C8 1.547(5)
C7 H7 1.0000
C8 C9 1.520(5)
C8 H8A 0.9900
C8 H8B 0.9900
C9 C11 1.318(5)
C9 C10 1.520(5)
C10 H10A 0.9900
C10 H10B 0.9900
C11 H11A 0.9500
C11 H11B 0.9500
C12 O5 1.198(5)
C12 O4 1.348(5)
C12 C13 1.520(6)
C13 C14 1.536(6)
C13 H13A 0.9900
C13 H13B 0.9900
C14 C18 1.520(5)
C14 C15 1.537(6)
C14 H14 1.0000
C15 S2 1.808(4)
C15 H15A 0.9900
C15 H15B 0.9900
C16 C17 1.515(5)
C16 S2 1.830(4)
C16 H16A 0.9900
C16 H16B 0.9900
C17 C18 1.520(5)
C17 C21 1.541(5)
C17 H17 1.0000
C18 O4 1.485(4)
C18 C19 1.542(6)
C19 C20 1.508(6)
C19 H19A 0.9900
C19 H19B 0.9900
C20 C22 1.323(6)
C20 C21 1.518(6)
C21 H21A 0.9900
C21 H21B 0.9900
C22 H22A 0.9500
C22 H22B 0.9500
